data_4079502
loop_
_publ_author_name
'Yi, Weiyin'
'Zhang, Jie'
'Chen, Zhenxia'
'Zhou, Xigeng'

_publ_section_title
;
 Reactivity of Scorpionate-Anchored Yttrium Alkyl Complex toward Organic
 Nitriles
;
_journal_issue 20
_journal_name_full Organometallics
_journal_page_first 7213
_journal_paper_doi 10.1021/om3007773
_journal_volume 31
_journal_year 2012
_chemical_formula_sum 'C34 H40 B N8 Y'
_chemical_formula_weight 660.46
_chemical_name_systematic
; 
 ? 
;
_space_group_IT_number 2
_symmetry_cell_setting triclinic
_symmetry_space_group_name_Hall '-P 1'
_symmetry_space_group_name_H-M 'P -1'
_atom_sites_solution_hydrogens geom
_atom_sites_solution_primary direct
_atom_sites_solution_secondary difmap
_audit_creation_method SHELXL-97
_cell_angle_alpha 109.851(5)
_cell_angle_beta 102.636(5)
_cell_angle_gamma 106.224(5)
_cell_formula_units_Z 2
_cell_length_a 11.294(5)
_cell_length_b 13.201(5)
_cell_length_c 14.681(6)
_cell_measurement_reflns_used 3211
_cell_measurement_temperature 293(2)
_cell_measurement_theta_max 23.477
_cell_measurement_theta_min 2.833
_cell_volume 1853.7(13)
_computing_cell_refinement 'Bruker SMART'
_computing_data_collection 'Bruker SMART'
_computing_data_reduction 'Bruker SHELXTL'
_computing_molecular_graphics 'Bruker SHELXTL'
_computing_publication_material 'Bruker SHELXTL'
_computing_structure_refinement 'SHELXL-97 (Sheldrick, 1997)'
_computing_structure_solution 'SHELXS-97 (Sheldrick, 1990)'
_diffrn_ambient_temperature 293(2)
_diffrn_measured_fraction_theta_full 0.981
_diffrn_measured_fraction_theta_max 0.981
_diffrn_measurement_device_type 'CCD area detector'
_diffrn_measurement_method 'phi and omega scans'
_diffrn_radiation_monochromator graphite
_diffrn_radiation_source 'fine-focus sealed tube'
_diffrn_radiation_type MoK\a
_diffrn_radiation_wavelength 0.71073
_diffrn_reflns_av_R_equivalents 0.0384
_diffrn_reflns_av_sigmaI/netI 0.0695
_diffrn_reflns_limit_h_max 13
_diffrn_reflns_limit_h_min -13
_diffrn_reflns_limit_k_max 15
_diffrn_reflns_limit_k_min -15
_diffrn_reflns_limit_l_max 10
_diffrn_reflns_limit_l_min -17
_diffrn_reflns_number 7699
_diffrn_reflns_theta_full 25.00
_diffrn_reflns_theta_max 25.00
_diffrn_reflns_theta_min 1.57
_exptl_absorpt_coefficient_mu 1.605
_exptl_absorpt_correction_T_max 0.8823
_exptl_absorpt_correction_T_min 0.8307
_exptl_absorpt_correction_type multi-scan
_exptl_absorpt_process_details sadabs
_exptl_crystal_colour yellow
_exptl_crystal_density_diffrn 1.183
_exptl_crystal_density_method 'not measured'
_exptl_crystal_description block
_exptl_crystal_F_000 688
_exptl_crystal_size_max 0.12
_exptl_crystal_size_mid 0.10
_exptl_crystal_size_min 0.08
_platon_squeeze_details ' complex 9'
_refine_diff_density_max 0.427
_refine_diff_density_min -0.387
_refine_diff_density_rms 0.067
_refine_ls_extinction_method none
_refine_ls_goodness_of_fit_ref 1.000
_refine_ls_hydrogen_treatment mixed
_refine_ls_matrix_type full
_refine_ls_number_parameters 406
_refine_ls_number_reflns 6416
_refine_ls_number_restraints 0
_refine_ls_restrained_S_all 1.000
_refine_ls_R_factor_all 0.0713
_refine_ls_R_factor_gt 0.0464
_refine_ls_shift/su_max 0.001
_refine_ls_shift/su_mean 0.000
_refine_ls_structure_factor_coef Fsqd
_refine_ls_weighting_details 'calc w=1/[\s^2^(Fo^2^)+(0.0637P)^2^+0.1000P] where P=(Fo^2^+2Fc^2^)/3'
_refine_ls_weighting_scheme calc
_refine_ls_wR_factor_gt 0.1179
_refine_ls_wR_factor_ref 0.1233
_reflns_number_gt 4378
_reflns_number_total 6416
_reflns_threshold_expression >2sigma(I)
_cod_data_source_file om3007773_si_002.cif
_cod_data_source_block a01119a
_cod_depositor_comments
;
The following automatic conversions were performed:

'_symmetry_cell_setting' value 'Triclinic' changed to 'triclinic'
according to /home/saulius/struct/CIF-dictionaries/cif_core.dic
dictionary named 'cif_core.dic' version 2.4.2 from 2011-04-26.

Automatic conversion script
Id: cif_fix_values 1891 2012-01-12 08:04:46Z andrius 
;
_cod_original_cell_volume 1853.8(13)
_cod_original_sg_symbol_H-M P-1
_cod_database_code 4079502

loop_
_symmetry_equiv_pos_as_xyz
'x, y, z'
'-x, -y, -z'

loop_
_atom_site_label
_atom_site_type_symbol
_atom_site_fract_x
_atom_site_fract_y
_atom_site_fract_z
_atom_site_U_iso_or_equiv
_atom_site_adp_type
_atom_site_occupancy
_atom_site_symmetry_multiplicity
_atom_site_calc_flag
_atom_site_refinement_flags
Y1 Y 0.63122(4) 0.84886(3) 0.66281(3) 0.04436(15) Uani 1 1 d .
B1 B 0.7531(4) 1.0599(4) 0.9185(4) 0.0472(11) Uani 1 1 d .
H1B H 0.791(4) 1.129(3) 1.002(3) 0.057 Uiso 1 1 d .
N1 N 0.5382(3) 0.9814(3) 0.7706(2) 0.0449(8) Uani 1 1 d .
N2 N 0.6110(3) 1.0478(3) 0.8740(2) 0.0445(8) Uani 1 1 d .
N3 N 0.8087(3) 1.0457(3) 0.7554(2) 0.0488(8) Uani 1 1 d .
N4 N 0.8370(3) 1.1057(3) 0.8593(2) 0.0446(8) Uani 1 1 d .
N5 N 0.6697(3) 0.8372(3) 0.8325(3) 0.0524(8) Uani 1 1 d .
N6 N 0.7541(3) 0.9419(3) 0.9156(2) 0.0465(8) Uani 1 1 d .
N7 N 0.5197(3) 0.8762(3) 0.5302(3) 0.0493(9) Uani 1 1 d .
H7N H 0.549(4) 0.933(4) 0.524(3) 0.059 Uiso 1 1 d .
N8 N 0.4106(3) 0.7146(3) 0.6033(2) 0.0457(8) Uani 1 1 d .
H8N H 0.390(4) 0.694(3) 0.652(3) 0.055 Uiso 1 1 d .
C1 C 0.3173(3) 0.6643(3) 0.5136(3) 0.0443(9) Uani 1 1 d .
C2 C 0.3325(3) 0.6893(3) 0.4269(3) 0.0442(9) Uani 1 1 d .
C3 C 0.4264(4) 0.7954(3) 0.4379(3) 0.0444(9) Uani 1 1 d .
C4 C 0.4152(4) 0.8153(4) 0.3477(3) 0.0599(11) Uani 1 1 d .
H4A H 0.4707 0.8858 0.3534 0.072 Uiso 1 1 calc R
C5 C 0.3262(5) 0.7349(4) 0.2532(3) 0.0693(13) Uani 1 1 d .
H5A H 0.3220 0.7518 0.1963 0.083 Uiso 1 1 calc R
C6 C 0.2416(5) 0.6281(4) 0.2404(3) 0.0708(13) Uani 1 1 d .
H6A H 0.1848 0.5714 0.1752 0.085 Uiso 1 1 calc R
C7 C 0.2440(4) 0.6083(4) 0.3258(3) 0.0583(11) Uani 1 1 d .
H7A H 0.1845 0.5381 0.3176 0.070 Uiso 1 1 calc R
C8 C 0.1827(4) 0.5790(4) 0.4979(3) 0.0624(12) Uani 1 1 d .
H8A H 0.1160 0.6023 0.4673 0.075 Uiso 1 1 calc R
H8B H 0.1687 0.5022 0.4484 0.075 Uiso 1 1 calc R
C9 C 0.1615(4) 0.5688(4) 0.5923(3) 0.0511(10) Uani 1 1 d .
C10 C 0.1778(5) 0.4801(5) 0.6147(4) 0.0725(13) Uani 1 1 d .
H10A H 0.2070 0.4292 0.5734 0.087 Uiso 1 1 calc R
C11 C 0.1515(5) 0.4650(5) 0.6982(5) 0.0889(16) Uani 1 1 d .
H11A H 0.1593 0.4021 0.7105 0.107 Uiso 1 1 calc R
C12 C 0.1140(5) 0.5420(5) 0.7621(4) 0.0792(15) Uani 1 1 d .
H12A H 0.0996 0.5337 0.8197 0.095 Uiso 1 1 calc R
C13 C 0.0980(4) 0.6312(4) 0.7412(4) 0.0726(14) Uani 1 1 d .
H13A H 0.0716 0.6835 0.7841 0.087 Uiso 1 1 calc R
C14 C 0.1210(4) 0.6439(4) 0.6563(4) 0.0632(12) Uani 1 1 d .
H14A H 0.1088 0.7046 0.6422 0.076 Uiso 1 1 calc R
C15 C 0.3147(4) 0.9400(4) 0.6544(3) 0.0605(11) Uani 1 1 d .
H15A H 0.3407 0.8940 0.6023 0.091 Uiso 1 1 calc R
H15B H 0.2985 1.0004 0.6379 0.091 Uiso 1 1 calc R
H15C H 0.2360 0.8911 0.6571 0.091 Uiso 1 1 calc R
C16 C 0.4225(4) 0.9941(3) 0.7575(3) 0.0476(10) Uani 1 1 d .
C17 C 0.4219(4) 1.0657(4) 0.8506(3) 0.0562(11) Uani 1 1 d .
H17A H 0.3534 1.0881 0.8621 0.067 Uiso 1 1 calc R
C18 C 0.5408(4) 1.0978(3) 0.9229(3) 0.0502(10) Uani 1 1 d .
C19 C 0.5928(5) 1.1738(4) 1.0380(3) 0.0764(14) Uani 1 1 d .
H19A H 0.6799 1.1785 1.0676 0.115 Uiso 1 1 calc R
H19B H 0.5362 1.1404 1.0693 0.115 Uiso 1 1 calc R
H19C H 0.5952 1.2506 1.0502 0.115 Uiso 1 1 calc R
C20 C 0.8831(5) 1.0838(5) 0.6179(4) 0.0855(16) Uani 1 1 d .
H20A H 0.8194 1.0058 0.5752 0.128 Uiso 1 1 calc R
H20B H 0.9677 1.0879 0.6135 0.128 Uiso 1 1 calc R
H20C H 0.8578 1.1369 0.5945 0.128 Uiso 1 1 calc R
C21 C 0.8898(4) 1.1162(4) 0.7269(3) 0.0538(10) Uani 1 1 d .
C22 C 0.9688(4) 1.2195(4) 0.8119(3) 0.0618(12) Uani 1 1 d .
H22A H 1.0335 1.2823 0.8132 0.074 Uiso 1 1 calc R
C23 C 0.9343(4) 1.2128(3) 0.8941(3) 0.0551(11) Uani 1 1 d .
C24 C 0.9847(5) 1.3030(4) 1.0031(4) 0.0877(17) Uani 1 1 d .
H24A H 0.9405 1.2723 1.0425 0.132 Uiso 1 1 calc R
H24B H 0.9685 1.3710 1.0043 0.132 Uiso 1 1 calc R
H24C H 1.0776 1.3238 1.0326 0.132 Uiso 1 1 calc R
C25 C 0.5819(6) 0.6270(4) 0.7967(4) 0.0871(16) Uani 1 1 d .
H25A H 0.5340 0.6190 0.7303 0.131 Uiso 1 1 calc R
H25B H 0.5212 0.6006 0.8283 0.131 Uiso 1 1 calc R
H25C H 0.6345 0.5809 0.7885 0.131 Uiso 1 1 calc R
C26 C 0.6701(4) 0.7538(4) 0.8646(4) 0.0614(12) Uani 1 1 d .
C27 C 0.7547(5) 0.8032(4) 0.9652(4) 0.0678(13) Uani 1 1 d .
H27A H 0.7731 0.7634 1.0044 0.081 Uiso 1 1 calc R
C28 C 0.8062(4) 0.9205(4) 0.9967(3) 0.0570(11) Uani 1 1 d .
C29 C 0.9034(5) 1.0153(5) 1.0978(3) 0.0807(15) Uani 1 1 d .
H29A H 0.9197 1.0894 1.0952 0.121 Uiso 1 1 calc R
H29B H 0.9841 1.0031 1.1114 0.121 Uiso 1 1 calc R
H29C H 0.8687 1.0143 1.1518 0.121 Uiso 1 1 calc R
C30 C 0.7869(5) 0.7249(5) 0.6578(4) 0.0750(14) Uani 1 1 d .
H30A H 0.8256 0.7253 0.7208 0.090 Uiso 1 1 calc R
C31 C 0.6667(5) 0.6447(4) 0.5849(4) 0.0715(13) Uani 1 1 d .
H31A H 0.6110 0.5812 0.5894 0.086 Uiso 1 1 calc R
C32 C 0.6436(5) 0.6760(4) 0.5029(4) 0.0699(13) Uani 1 1 d .
H32A H 0.5695 0.6372 0.4432 0.084 Uiso 1 1 calc R
C33 C 0.7502(5) 0.7749(4) 0.5261(4) 0.0714(13) Uani 1 1 d .
H33A H 0.7597 0.8145 0.4847 0.086 Uiso 1 1 calc R
C34 C 0.8410(5) 0.8055(5) 0.6216(4) 0.0735(14) Uani 1 1 d .
H34A H 0.9223 0.8677 0.6549 0.088 Uiso 1 1 calc R

loop_
_atom_site_aniso_label
_atom_site_aniso_U_11
_atom_site_aniso_U_22
_atom_site_aniso_U_33
_atom_site_aniso_U_23
_atom_site_aniso_U_13
_atom_site_aniso_U_12
Y1 0.0326(2) 0.0436(2) 0.0454(2) 0.01117(17) 0.01162(15) 0.00979(15)
B1 0.037(2) 0.050(3) 0.046(3) 0.012(2) 0.014(2) 0.015(2)
N1 0.0335(17) 0.0437(18) 0.0493(19) 0.0138(15) 0.0132(15) 0.0116(14)
N2 0.0418(18) 0.0438(18) 0.0415(18) 0.0119(15) 0.0150(15) 0.0148(15)
N3 0.0371(18) 0.051(2) 0.0443(19) 0.0123(16) 0.0119(15) 0.0084(15)
N4 0.0341(17) 0.0441(18) 0.0433(18) 0.0114(15) 0.0100(14) 0.0095(14)
N5 0.053(2) 0.050(2) 0.058(2) 0.0248(18) 0.0203(17) 0.0225(17)
N6 0.0415(18) 0.057(2) 0.0483(19) 0.0245(17) 0.0209(15) 0.0227(16)
N7 0.043(2) 0.043(2) 0.055(2) 0.0212(17) 0.0159(16) 0.0071(16)
N8 0.0374(18) 0.0467(19) 0.046(2) 0.0182(16) 0.0139(16) 0.0094(15)
C1 0.034(2) 0.041(2) 0.050(2) 0.0134(18) 0.0146(18) 0.0099(17)
C2 0.036(2) 0.046(2) 0.044(2) 0.0152(18) 0.0147(17) 0.0114(17)
C3 0.039(2) 0.045(2) 0.046(2) 0.0177(19) 0.0159(18) 0.0126(18)
C4 0.058(3) 0.056(3) 0.058(3) 0.028(2) 0.019(2) 0.009(2)
C5 0.075(3) 0.078(3) 0.049(3) 0.033(2) 0.015(2) 0.020(3)
C6 0.064(3) 0.072(3) 0.045(3) 0.013(2) 0.008(2) 0.007(3)
C7 0.048(3) 0.053(3) 0.055(3) 0.015(2) 0.016(2) 0.005(2)
C8 0.044(2) 0.065(3) 0.055(3) 0.021(2) 0.010(2) 0.001(2)
C9 0.032(2) 0.054(3) 0.053(2) 0.017(2) 0.0141(18) 0.0036(18)
C10 0.077(3) 0.082(3) 0.085(4) 0.042(3) 0.049(3) 0.043(3)
C11 0.091(4) 0.107(4) 0.116(5) 0.074(4) 0.056(4) 0.057(4)
C12 0.070(3) 0.104(4) 0.062(3) 0.039(3) 0.028(3) 0.023(3)
C13 0.060(3) 0.066(3) 0.067(3) 0.008(3) 0.028(2) 0.010(2)
C14 0.062(3) 0.048(3) 0.067(3) 0.019(2) 0.022(2) 0.011(2)
C15 0.039(2) 0.060(3) 0.072(3) 0.023(2) 0.012(2) 0.017(2)
C16 0.038(2) 0.043(2) 0.060(3) 0.022(2) 0.0170(19) 0.0134(18)
C17 0.042(2) 0.063(3) 0.073(3) 0.029(2) 0.030(2) 0.026(2)
C18 0.050(3) 0.050(2) 0.055(2) 0.022(2) 0.026(2) 0.019(2)
C19 0.073(3) 0.091(4) 0.060(3) 0.015(3) 0.033(3) 0.039(3)
C20 0.080(4) 0.091(4) 0.068(3) 0.036(3) 0.033(3) 0.001(3)
C21 0.043(2) 0.060(3) 0.058(3) 0.026(2) 0.025(2) 0.011(2)
C22 0.047(3) 0.053(3) 0.072(3) 0.023(2) 0.024(2) 0.002(2)
C23 0.038(2) 0.046(2) 0.060(3) 0.010(2) 0.012(2) 0.0057(19)
C24 0.069(3) 0.065(3) 0.080(3) -0.005(3) 0.027(3) 0.001(3)
C25 0.118(5) 0.064(3) 0.096(4) 0.043(3) 0.050(4) 0.038(3)
C26 0.065(3) 0.063(3) 0.073(3) 0.035(3) 0.033(3) 0.034(2)
C27 0.081(3) 0.082(4) 0.073(3) 0.052(3) 0.035(3) 0.048(3)
C28 0.046(2) 0.083(3) 0.054(3) 0.036(2) 0.023(2) 0.028(2)
C29 0.069(3) 0.105(4) 0.061(3) 0.043(3) 0.008(2) 0.027(3)
C30 0.066(3) 0.089(4) 0.069(3) 0.022(3) 0.019(3) 0.048(3)
C31 0.061(3) 0.058(3) 0.092(4) 0.019(3) 0.034(3) 0.029(2)
C32 0.054(3) 0.071(3) 0.063(3) 0.003(3) 0.020(2) 0.027(3)
C33 0.067(3) 0.073(3) 0.074(3) 0.021(3) 0.037(3) 0.031(3)
C34 0.045(3) 0.072(3) 0.082(4) 0.010(3) 0.026(3) 0.019(2)

loop_
_atom_type_symbol
_atom_type_description
_atom_type_scat_dispersion_real
_atom_type_scat_dispersion_imag
_atom_type_scat_source
C C 0.0033 0.0016 'International Tables Vol C Tables 4.2.6.8 and 6.1.1.4'
H H 0.0000 0.0000 'International Tables Vol C Tables 4.2.6.8 and 6.1.1.4'
B B 0.0013 0.0007 'International Tables Vol C Tables 4.2.6.8 and 6.1.1.4'
N N 0.0061 0.0033 'International Tables Vol C Tables 4.2.6.8 and 6.1.1.4'
Y Y -2.7962 3.5667 'International Tables Vol C Tables 4.2.6.8 and 6.1.1.4'

loop_
_geom_angle_atom_site_label_1
_geom_angle_atom_site_label_2
_geom_angle_atom_site_label_3
_geom_angle
N7 Y1 N8 74.29(12)
N7 Y1 N3 97.57(11)
N8 Y1 N3 153.84(11)
N7 Y1 N5 153.59(12)
N8 Y1 N5 89.84(11)
N3 Y1 N5 87.42(11)
N7 Y1 N1 84.60(12)
N8 Y1 N1 80.85(11)
N3 Y1 N1 73.57(10)
N5 Y1 N1 71.91(10)
N7 Y1 C30 127.59(14)
N8 Y1 C30 107.34(15)
N3 Y1 C30 97.36(15)
N5 Y1 C30 76.90(14)
N1 Y1 C30 147.76(13)
N7 Y1 C33 80.64(15)
N8 Y1 C33 110.09(14)
N3 Y1 C33 92.54(13)
N5 Y1 C33 125.22(14)
N1 Y1 C33 158.22(14)
C30 Y1 C33 48.76(16)
N7 Y1 C32 81.21(15)
N8 Y1 C32 82.14(13)
N3 Y1 C32 121.81(13)
N5 Y1 C32 118.05(15)
N1 Y1 C32 160.26(12)
C30 Y1 C32 48.67(15)
C33 Y1 C32 29.45(14)
N7 Y1 C31 109.05(15)
N8 Y1 C31 80.55(13)
N3 Y1 C31 125.33(13)
N5 Y1 C31 88.39(15)
N1 Y1 C31 152.81(14)
C30 Y1 C31 29.37(14)
C33 Y1 C31 48.76(16)
C32 Y1 C31 29.66(15)
N7 Y1 C34 107.98(15)
N8 Y1 C34 128.04(14)
N3 Y1 C34 78.05(13)
N5 Y1 C34 98.43(14)
N1 Y1 C34 150.29(13)
C30 Y1 C34 29.74(15)
C33 Y1 C34 29.61(14)
C32 Y1 C34 48.79(14)
C31 Y1 C34 48.85(15)
N2 B1 N6 109.7(3)
N2 B1 N4 110.1(3)
N6 B1 N4 112.5(3)
N2 B1 H1B 104.8(19)
N6 B1 H1B 110.5(18)
N4 B1 H1B 108.9(19)
C16 N1 N2 105.6(3)
C16 N1 Y1 136.2(2)
N2 N1 Y1 117.4(2)
C18 N2 N1 110.2(3)
C18 N2 B1 128.6(3)
N1 N2 B1 121.2(3)
C21 N3 N4 106.9(3)
C21 N3 Y1 134.5(3)
N4 N3 Y1 118.5(2)
C23 N4 N3 108.9(3)
C23 N4 B1 128.1(3)
N3 N4 B1 122.4(3)
C26 N5 N6 106.2(3)
C26 N5 Y1 135.6(3)
N6 N5 Y1 113.4(2)
C28 N6 N5 109.3(3)
C28 N6 B1 127.4(4)
N5 N6 B1 121.3(3)
C3 N7 Y1 129.1(3)
C3 N7 H7N 108(3)
Y1 N7 H7N 120(3)
C1 N8 Y1 131.8(3)
C1 N8 H8N 115(3)
Y1 N8 H8N 113(3)
N8 C1 C2 122.8(3)
N8 C1 C8 119.9(4)
C2 C1 C8 117.3(3)
C7 C2 C3 117.6(4)
C7 C2 C1 118.6(3)
C3 C2 C1 123.6(3)
N7 C3 C4 120.7(3)
N7 C3 C2 122.4(3)
C4 C3 C2 116.8(3)
C5 C4 C3 122.4(4)
C5 C4 H4A 118.8
C3 C4 H4A 118.8
C4 C5 C6 121.1(4)
C4 C5 H5A 119.5
C6 C5 H5A 119.5
C7 C6 C5 118.3(4)
C7 C6 H6A 120.8
C5 C6 H6A 120.8
C6 C7 C2 123.4(4)
C6 C7 H7A 118.3
C2 C7 H7A 118.3
C9 C8 C1 116.7(3)
C9 C8 H8A 108.1
C1 C8 H8A 108.1
C9 C8 H8B 108.1
C1 C8 H8B 108.1
H8A C8 H8B 107.3
C10 C9 C14 117.9(4)
C10 C9 C8 120.1(4)
C14 C9 C8 122.0(4)
C9 C10 C11 121.1(5)
C9 C10 H10A 119.5
C11 C10 H10A 119.5
C12 C11 C10 120.1(5)
C12 C11 H11A 119.9
C10 C11 H11A 119.9
C13 C12 C11 119.5(5)
C13 C12 H12A 120.2
C11 C12 H12A 120.2
C12 C13 C14 120.0(5)
C12 C13 H13A 120.0
C14 C13 H13A 120.0
C9 C14 C13 121.3(5)
C9 C14 H14A 119.3
C13 C14 H14A 119.3
C16 C15 H15A 109.5
C16 C15 H15B 109.5
H15A C15 H15B 109.5
C16 C15 H15C 109.5
H15A C15 H15C 109.5
H15B C15 H15C 109.5
N1 C16 C17 109.7(3)
N1 C16 C15 123.5(4)
C17 C16 C15 126.7(4)
C18 C17 C16 107.1(4)
C18 C17 H17A 126.5
C16 C17 H17A 126.5
N2 C18 C17 107.4(3)
N2 C18 C19 122.8(4)
C17 C18 C19 129.8(4)
C18 C19 H19A 109.5
C18 C19 H19B 109.5
H19A C19 H19B 109.5
C18 C19 H19C 109.5
H19A C19 H19C 109.5
H19B C19 H19C 109.5
C21 C20 H20A 109.5
C21 C20 H20B 109.5
H20A C20 H20B 109.5
C21 C20 H20C 109.5
H20A C20 H20C 109.5
H20B C20 H20C 109.5
N3 C21 C22 109.3(4)
N3 C21 C20 122.7(4)
C22 C21 C20 127.9(4)
C23 C22 C21 107.2(4)
C23 C22 H22A 126.4
C21 C22 H22A 126.4
N4 C23 C22 107.7(3)
N4 C23 C24 123.1(4)
C22 C23 C24 129.2(4)
C23 C24 H24A 109.5
C23 C24 H24B 109.5
H24A C24 H24B 109.5
C23 C24 H24C 109.5
H24A C24 H24C 109.5
H24B C24 H24C 109.5
C26 C25 H25A 109.5
C26 C25 H25B 109.5
H25A C25 H25B 109.5
C26 C25 H25C 109.5
H25A C25 H25C 109.5
H25B C25 H25C 109.5
N5 C26 C27 109.7(4)
N5 C26 C25 121.7(4)
C27 C26 C25 128.4(4)
C28 C27 C26 107.6(4)
C28 C27 H27A 126.2
C26 C27 H27A 126.2
C27 C28 N6 107.2(4)
C27 C28 C29 130.1(4)
N6 C28 C29 122.7(4)
C28 C29 H29A 109.5
C28 C29 H29B 109.5
H29A C29 H29B 109.5
C28 C29 H29C 109.5
H29A C29 H29C 109.5
H29B C29 H29C 109.5
C31 C30 C34 108.8(5)
C31 C30 Y1 75.9(3)
C34 C30 Y1 75.9(3)
C31 C30 H30A 125.6
C34 C30 H30A 125.6
Y1 C30 H30A 114.7
C30 C31 C32 107.7(5)
C30 C31 Y1 74.7(3)
C32 C31 Y1 75.0(3)
C30 C31 H31A 126.2
C32 C31 H31A 126.2
Y1 C31 H31A 116.3
C33 C32 C31 107.9(4)
C33 C32 Y1 74.9(3)
C31 C32 Y1 75.3(3)
C33 C32 H32A 126.0
C31 C32 H32A 126.0
Y1 C32 H32A 115.9
C32 C33 C34 108.6(5)
C32 C33 Y1 75.7(3)
C34 C33 Y1 75.8(3)
C32 C33 H33A 125.7
C34 C33 H33A 125.7
Y1 C33 H33A 115.0
C33 C34 C30 106.9(4)
C33 C34 Y1 74.6(3)
C30 C34 Y1 74.4(3)
C33 C34 H34A 126.5
C30 C34 H34A 126.5
Y1 C34 H34A 116.7

loop_
_geom_bond_atom_site_label_1
_geom_bond_atom_site_label_2
_geom_bond_distance
Y1 N7 2.273(3)
Y1 N8 2.375(3)
Y1 N3 2.473(3)
Y1 N5 2.498(3)
Y1 N1 2.557(3)
Y1 C30 2.713(4)
Y1 C33 2.715(4)
Y1 C32 2.725(4)
Y1 C31 2.728(5)
Y1 C34 2.731(4)
B1 N2 1.534(5)
B1 N6 1.546(6)
B1 N4 1.555(6)
B1 H1B 1.14(4)
N1 C16 1.345(5)
N1 N2 1.378(4)
N2 C18 1.341(5)
N3 C21 1.355(5)
N3 N4 1.372(4)
N4 C23 1.365(5)
N5 C26 1.338(5)
N5 N6 1.385(4)
N6 C28 1.364(5)
N7 C3 1.360(5)
N7 H7N 0.77(4)
N8 C1 1.301(4)
N8 H8N 0.90(4)
C1 C2 1.452(5)
C1 C8 1.532(5)
C2 C7 1.422(5)
C2 C3 1.434(5)
C3 C4 1.421(5)
C4 C5 1.362(6)
C4 H4A 0.9300
C5 C6 1.387(6)
C5 H5A 0.9300
C6 C7 1.361(6)
C6 H6A 0.9300
C7 H7A 0.9300
C8 C9 1.499(6)
C8 H8A 0.9700
C8 H8B 0.9700
C9 C10 1.367(6)
C9 C14 1.374(6)
C10 C11 1.386(7)
C10 H10A 0.9300
C11 C12 1.364(7)
C11 H11A 0.9300
C12 C13 1.362(7)
C12 H12A 0.9300
C13 C14 1.382(6)
C13 H13A 0.9300
C14 H14A 0.9300
C15 C16 1.502(5)
C15 H15A 0.9600
C15 H15B 0.9600
C15 H15C 0.9600
C16 C17 1.376(5)
C17 C18 1.364(5)
C17 H17A 0.9300
C18 C19 1.515(6)
C19 H19A 0.9600
C19 H19B 0.9600
C19 H19C 0.9600
C20 C21 1.488(6)
C20 H20A 0.9600
C20 H20B 0.9600
C20 H20C 0.9600
C21 C22 1.374(6)
C22 C23 1.369(6)
C22 H22A 0.9300
C23 C24 1.494(6)
C24 H24A 0.9600
C24 H24B 0.9600
C24 H24C 0.9600
C25 C26 1.512(6)
C25 H25A 0.9600
C25 H25B 0.9600
C25 H25C 0.9600
C26 C27 1.379(6)
C27 C28 1.358(6)
C27 H27A 0.9300
C28 C29 1.494(6)
C29 H29A 0.9600
C29 H29B 0.9600
C29 H29C 0.9600
C30 C31 1.379(6)
C30 C34 1.397(7)
C30 H30A 0.9300
C31 C32 1.396(7)
C31 H31A 0.9300
C32 C33 1.383(6)
C32 H32A 0.9300
C33 C34 1.392(7)
C33 H33A 0.9300
C34 H34A 0.9300

loop_
_platon_squeeze_void_nr
_platon_squeeze_void_average_x
_platon_squeeze_void_average_y
_platon_squeeze_void_average_z
_platon_squeeze_void_volume
_platon_squeeze_void_count_electrons
_platon_squeeze_void_content
1 -0.016 0.227 0.510 12 0 ' '
2 0.016 0.773 0.490 12 0 ' '
3 0.500 0.500 1.000 268 54 ' '
